data_1511560
loop_
_publ_author_name
'Barbier, J.'

_publ_section_title
;
 The non - centrosymmetric borate chlorides Ba2 T B4 O9 Cl (T = Al, Ga)
;
_journal_name_full 'Solid State Sciences'
_journal_page_first 344
_journal_page_last 350
_journal_paper_doi 10.1016/j.solidstatesciences.2007.02.005
_journal_volume 9
_journal_year 2007
_chemical_formula_sum 'B4 Ba2 Cl Ga O9'
_chemical_name_systematic 'Ba2 Ga B4 O9 Cl'
_space_group_IT_number 102
_symmetry_space_group_name_Hall 'P 4n -2n'
_symmetry_space_group_name_H-M 'P 42 n m'
_cell_angle_alpha 90
_cell_angle_beta 90
_cell_angle_gamma 90
_cell_formula_units_Z 4
_cell_length_a 12.1508
_cell_length_b 12.1508
_cell_length_c 6.8618
_cell_volume 1013.089
_citation_journal_id_ASTM SSSCFJ
_cod_data_source_file boron4-x_2.cif
_cod_data_source_block B4Ba2Cl1Ga1O9
_cod_original_formula_sum 'B4 Ba2 Cl1 Ga1 O9'
_cod_database_code 1511560

loop_
_symmetry_equiv_pos_as_xyz
x,y,z
-y+1/2,x+1/2,z+1/2
-x,-y,z
y+1/2,-x+1/2,z+1/2
-x+1/2,y+1/2,z+1/2
-y,-x,z
x+1/2,-y+1/2,z+1/2
y,x,z

loop_
_atom_site_label
_atom_site_type_symbol
_atom_site_fract_x
_atom_site_fract_y
_atom_site_fract_z
_atom_site_occupancy
_atom_site_U_iso_or_equiv
O6 O-2 0.7655 0.62422 0.8748 1 0.0
Cl1 Cl-1 0 0.5 0.468 0.5 0.0
O5 O-2 0.7345 0.43925 0.8076 1 0.0
O4 O-2 0.57228 0.71268 0.5532 1 0.0
B3 B+3 0.7389 0.5435 0.7426 1 0.0
Ba2 Ba+2 0.5 0.5 0.6157 0.271 0.0
B2 B+3 0.7408 0.7408 0.8311 1 0.0
O3 O-2 0.70508 0.70508 0.2961 1 0.0
O1 O-2 0.81262 0.81262 -0.059 1 0.0
Ba1 Ba+2 0.769205 0.488721 0.19992 0.9321 0.0
B1 B+3 0.6917 0.6917 0.5034 1 0.0
Cl2 Cl-1 0.5 0.5 0.1382 1 0.0
Ga1 Ga+3 0.80599 0.80599 0.20647 1 0.0
O2 O-2 0.76145 0.76145 0.6228 1 0.0
